data_7009845
loop_
_publ_author_name
'del R\'io, Diego'
'Montilla, Francisco'
'Pastor, Antonio'
'Galindo, Agust\'in'
'Monge, Angeles'
'Guti\'errez-Puebla, Enrique'

_publ_section_title
;
 Steric versus electronic effects in six-co-ordinate d0 cis-bis(imido)
 molybdenum complexes&#x200A;&#x2020;
;
_journal_issue 14
_journal_name_full 'Journal of the Chemical Society, Dalton Transactions'
_journal_page_first 2433
_journal_paper_doi 10.1039/b003998p
_journal_year 2000
_chemical_formula_sum 'C22 H32 Cl2 Mo N2 O2'
_chemical_formula_weight 523.34
_chemical_name_systematic
; 
 ? 
;
_space_group_IT_number 33
_symmetry_cell_setting orthorhombic
_symmetry_space_group_name_Hall 'P 2c -2n'
_symmetry_space_group_name_H-M 'P n a 21'
_atom_sites_solution_hydrogens geom
_atom_sites_solution_primary direct
_atom_sites_solution_secondary difmap
_audit_creation_method SHELXL
_cell_angle_alpha 90.00
_cell_angle_beta 90.00
_cell_angle_gamma 90.00
_cell_formula_units_Z 8
_cell_length_a 15.5279(11)
_cell_length_b 14.2292(10)
_cell_length_c 21.8110(15)
_cell_measurement_temperature 153(2)
_cell_volume 4819.1(6)
_computing_cell_refinement 'Siemens XSCANS'
_computing_data_collection 'Siemens XSCANS'
_computing_data_reduction 'Siemens SHELXTL'
_computing_molecular_graphics 'Siemens SHELXTL'
_computing_publication_material 'Siemens SHELXTL'
_computing_structure_refinement 'SHELXL-93 (Sheldrick, 1993)'
_computing_structure_solution 'SHELXS-86 (Sheldrick, 1990)'
_diffrn_ambient_temperature 153(2)
_diffrn_measurement_device 'Siemens P4'
_diffrn_measurement_method '\w scans'
_diffrn_radiation_monochromator graphite
_diffrn_radiation_source 'fine-focus sealed tube'
_diffrn_radiation_type MoK\a
_diffrn_radiation_wavelength 0.71073
_diffrn_reflns_av_R_equivalents 0.0348
_diffrn_reflns_av_sigmaI/netI 0.0414
_diffrn_reflns_limit_h_max 9
_diffrn_reflns_limit_h_min -17
_diffrn_reflns_limit_k_max 15
_diffrn_reflns_limit_k_min -12
_diffrn_reflns_limit_l_max 12
_diffrn_reflns_limit_l_min -24
_diffrn_reflns_number 10837
_diffrn_reflns_theta_max 23.28
_diffrn_reflns_theta_min 2.62
_exptl_absorpt_coefficient_mu 0.786
_exptl_absorpt_correction_type none
_exptl_crystal_colour red
_exptl_crystal_density_diffrn 1.443
_exptl_crystal_description prismatic
_exptl_crystal_F_000 2160
_exptl_crystal_size_max 0.20
_exptl_crystal_size_mid 0.20
_exptl_crystal_size_min 0.30
_refine_diff_density_max 0.293
_refine_diff_density_min -0.366
_refine_diff_density_rms 0.065
_refine_ls_abs_structure_details 'Flack H D (1983), Acta Cryst. A39, 876-881'
_refine_ls_abs_structure_Flack 0.46(4)
_refine_ls_extinction_method none
_refine_ls_goodness_of_fit_all 1.032
_refine_ls_goodness_of_fit_obs 1.037
_refine_ls_matrix_type full
_refine_ls_number_parameters 539
_refine_ls_number_reflns 5116
_refine_ls_number_restraints 1
_refine_ls_restrained_S_all 1.032
_refine_ls_restrained_S_obs 1.037
_refine_ls_R_factor_all 0.0366
_refine_ls_R_factor_obs 0.0292
_refine_ls_shift/esd_max 1.432
_refine_ls_shift/esd_mean 0.087
_refine_ls_structure_factor_coef Fsqd
_refine_ls_weighting_details 'w=1/[\s^2^(Fo^2^)+(0.0247P)^2^+4.6209P] where P=(Fo^2^+2Fc^2^)/3'
_refine_ls_weighting_scheme calc
_refine_ls_wR_factor_all 0.0639
_refine_ls_wR_factor_obs 0.0606
_reflns_number_observed 4618
_reflns_number_total 5116
_reflns_observed_criterion >2sigma(I)
_cod_data_source_file b003998p.txt
_cod_data_source_block pm10
_cod_depositor_comments
;
The following automatic conversions were performed:
'_symmetry_cell_setting' value 'Orthorhombic' changed to 'orthorhombic'
according to '/home/saulius/struct/CIF-dictionaries/cif_core.dic'
dictionary named 'cif_core.dic' version 2.4.1 from 2010-06-29.

Automatic conversion script
Id: cif_fix_enum 1527 2010-12-29 10:47:43Z saulius 

The following automatic conversions were performed:

'_refine_ls_weighting_scheme' value 'calc
w=1/[\s^2^(Fo^2^)+(0.0247P)^2^+4.6209P] where P=(Fo^2^+2Fc^2^)/3' was
changed to 'calc'. New tag '_refine_ls_weighting_details' was
created. The value of the new tag was set to
'w=1/[\s^2^(Fo^2^)+(0.0247P)^2^+4.6209P] where P=(Fo^2^+2Fc^2^)/3'.

Automatic conversion script
Id: cif_fix_values 3143 2015-03-26 13:38:13Z robertas 
;
_cod_original_sg_symbol_H-M Pna2(1)
_cod_database_code 7009845

loop_
_symmetry_equiv_pos_as_xyz
'x, y, z'
'-x, -y, z+1/2'
'x+1/2, -y+1/2, z'
'-x+1/2, y+1/2, z+1/2'

loop_
_atom_site_aniso_label
_atom_site_aniso_U_11
_atom_site_aniso_U_22
_atom_site_aniso_U_33
_atom_site_aniso_U_23
_atom_site_aniso_U_13
_atom_site_aniso_U_12
Mo 0.0134(2) 0.0152(2) 0.0165(3) -0.0004(3) 0.0031(2) -0.0004(2)
Cl1 0.0238(8) 0.0279(8) 0.0195(10) 0.0029(7) 0.0029(7) 0.0020(6)
Cl2 0.0211(8) 0.0202(7) 0.0180(10) 0.0006(7) -0.0001(7) -0.0001(6)
N2 0.017(2) 0.014(2) 0.015(3) 0.002(2) -0.005(2) -0.003(2)
N1 0.014(2) 0.023(3) 0.018(3) 0.004(2) 0.005(2) 0.000(2)
C1 0.041(5) 0.027(4) 0.034(8) -0.007(4) 0.009(5) -0.002(3)
O2 0.020(2) 0.019(2) 0.023(3) -0.006(2) 0.004(2) 0.000(2)
C3 0.028(3) 0.023(3) 0.029(4) -0.002(3) 0.009(3) 0.010(3)
C4 0.016(3) 0.028(4) 0.034(4) 0.004(3) 0.004(3) 0.007(3)
O5 0.016(2) 0.019(2) 0.028(3) -0.001(2) 0.003(2) -0.001(2)
C6 0.016(3) 0.042(4) 0.032(5) 0.005(3) -0.005(3) -0.011(3)
C7 0.020(4) 0.012(3) 0.020(5) -0.002(3) -0.005(3) 0.004(2)
C8 0.008(4) 0.022(4) 0.025(6) 0.002(3) 0.000(4) 0.001(2)
C9 0.020(4) 0.017(4) 0.031(6) 0.006(3) -0.009(4) -0.005(3)
C10 0.017(4) 0.016(3) 0.021(5) -0.001(3) 0.002(4) 0.002(3)
C11 0.016(5) 0.029(4) 0.028(8) 0.000(3) 0.002(5) -0.001(3)
C12 0.013(3) 0.019(3) 0.012(5) -0.001(3) 0.002(3) -0.002(3)
C13 0.028(5) 0.028(4) 0.014(6) 0.002(3) 0.006(4) -0.002(2)
C14 0.026(4) 0.026(3) 0.036(5) -0.009(4) -0.003(4) 0.001(3)
C15 0.023(4) 0.021(3) 0.034(5) -0.002(3) 0.008(3) 0.004(3)
C16 0.017(3) 0.018(3) 0.007(4) -0.007(3) 0.002(2) -0.001(2)
C17 0.023(3) 0.016(3) 0.022(4) 0.000(3) -0.003(4) -0.003(2)
C18 0.015(3) 0.022(3) 0.023(5) -0.002(3) -0.009(3) 0.001(2)
C19 0.016(3) 0.019(3) 0.024(4) -0.005(3) -0.003(3) -0.003(2)
C20 0.015(3) 0.014(3) 0.019(4) -0.001(3) 0.002(3) -0.003(2)
C21 0.018(3) 0.022(3) 0.014(4) -0.005(3) -0.002(3) -0.003(2)
C22 0.023(3) 0.031(4) 0.040(5) 0.015(3) 0.006(3) 0.005(3)
C23 0.014(3) 0.027(3) 0.036(5) -0.002(3) 0.000(3) 0.001(3)
C24 0.020(4) 0.021(3) 0.025(5) 0.007(3) -0.012(4) 0.001(2)
Mo' 0.0137(2) 0.0148(2) 0.0162(3) 0.0005(3) -0.0027(2) -0.0005(2)
Cl1' 0.0203(7) 0.0207(7) 0.0180(10) -0.0009(7) -0.0006(7) 0.0003(6)
Cl2' 0.0248(8) 0.0305(8) 0.0159(10) -0.0035(7) -0.0015(7) -0.0004(6)
N2' 0.016(2) 0.023(3) 0.016(3) -0.004(3) -0.004(2) -0.001(2)
N1' 0.021(3) 0.013(2) 0.014(3) -0.003(2) -0.003(2) 0.000(2)
C1' 0.034(5) 0.035(4) 0.029(7) 0.017(3) -0.001(5) -0.007(3)
O2' 0.023(2) 0.018(2) 0.021(3) 0.008(2) -0.004(2) -0.004(2)
C3' 0.033(4) 0.025(3) 0.023(4) 0.008(3) -0.017(3) 0.001(3)
C4' 0.017(3) 0.025(3) 0.037(5) 0.004(3) -0.009(3) 0.007(3)
O5' 0.015(2) 0.022(2) 0.020(3) 0.003(2) -0.003(2) -0.002(2)
C6' 0.021(3) 0.039(4) 0.022(4) 0.004(3) -0.002(3) -0.006(3)
C7' 0.012(3) 0.021(3) 0.007(5) 0.000(3) -0.001(3) -0.001(2)
C8' 0.024(5) 0.020(3) 0.014(6) 0.002(3) 0.010(4) 0.002(3)
C9' 0.018(3) 0.018(3) 0.018(5) 0.002(3) 0.002(3) -0.001(2)
C10' 0.019(4) 0.022(4) 0.029(6) 0.007(3) 0.010(4) 0.001(3)
C11' 0.017(5) 0.032(4) 0.013(7) -0.001(3) 0.000(4) 0.002(2)
C12' 0.021(4) 0.021(3) 0.021(5) -0.001(3) 0.006(4) 0.000(3)
C13' 0.025(4) 0.018(3) 0.032(7) -0.004(3) -0.009(4) 0.001(2)
C14' 0.032(4) 0.023(3) 0.034(5) 0.005(4) 0.006(4) 0.009(3)
C15' 0.024(4) 0.028(4) 0.019(5) 0.007(3) -0.010(3) -0.008(3)
C16' 0.018(3) 0.018(3) 0.015(4) 0.002(3) 0.000(3) -0.002(2)
C17' 0.023(3) 0.017(3) 0.020(4) 0.000(3) -0.004(4) -0.003(2)
C18' 0.019(3) 0.022(3) 0.028(6) 0.001(3) 0.000(3) 0.003(2)
C19' 0.019(3) 0.021(3) 0.015(4) 0.009(3) -0.006(3) -0.002(2)
C20' 0.020(3) 0.017(3) 0.026(4) 0.006(3) -0.002(3) -0.011(2)
C21' 0.020(3) 0.012(3) 0.020(4) -0.003(3) 0.002(3) -0.003(2)
C22' 0.022(3) 0.022(3) 0.034(5) -0.010(3) -0.003(3) 0.002(3)
C23' 0.017(3) 0.024(3) 0.056(6) 0.002(4) -0.003(4) -0.004(3)
C24' 0.019(4) 0.030(4) 0.040(7) -0.010(4) -0.012(4) 0.001(3)

loop_
_atom_site_label
_atom_site_type_symbol
_atom_site_fract_x
_atom_site_fract_y
_atom_site_fract_z
_atom_site_U_iso_or_equiv
_atom_site_thermal_displace_type
_atom_site_occupancy
_atom_site_calc_flag
_atom_site_refinement_flags
_atom_site_disorder_group
Mo Mo -0.43127(3) 0.53462(3) 0.38378(2) 0.01500(13) Uani 1 d . .
Cl1 Cl -0.42585(8) 0.49570(10) 0.49175(8) 0.0237(4) Uani 1 d . .
Cl2 Cl -0.48386(9) 0.60381(9) 0.29047(8) 0.0198(4) Uani 1 d . .
N2 N -0.3266(2) 0.5782(3) 0.3781(3) 0.0154(11) Uani 1 d . .
N1 N -0.4257(3) 0.4196(3) 0.3561(2) 0.0183(12) Uani 1 d . .
C1 C -0.4288(6) 0.7389(4) 0.4593(6) 0.034(3) Uani 1 d . .
H1A H -0.3704(9) 0.7370(23) 0.4424(13) 0.051 Uiso 1 calc R .
H1B H -0.4277(21) 0.7182(18) 0.5022(7) 0.051 Uiso 1 calc R .
H1C H -0.4510(17) 0.8033(6) 0.4571(17) 0.051 Uiso 1 calc R .
O2 O -0.4846(2) 0.6765(3) 0.4239(2) 0.0205(10) Uani 1 d . .
C3 C -0.5687(4) 0.6710(4) 0.4512(3) 0.027(2) Uani 1 d . .
H3A H -0.5936(4) 0.7347(4) 0.4554(3) 0.032 Uiso 1 calc R .
H3B H -0.5646(4) 0.6427(4) 0.4926(3) 0.032 Uiso 1 calc R .
C4 C -0.6244(3) 0.6119(4) 0.4110(3) 0.026(2) Uani 1 d . .
H4A H -0.6811(3) 0.6019(4) 0.4307(3) 0.031 Uiso 1 calc R .
H4B H -0.6339(3) 0.6439(4) 0.3713(3) 0.031 Uiso 1 calc R .
O5 O -0.5826(2) 0.5232(2) 0.4012(2) 0.0209(12) Uani 1 d . .
C6 C -0.6331(4) 0.4673(4) 0.3598(3) 0.030(2) Uani 1 d . .
H6A H -0.6038(11) 0.4074(11) 0.3522(13) 0.045 Uiso 1 calc R .
H6B H -0.6403(19) 0.5010(11) 0.3209(6) 0.045 Uiso 1 calc R .
H6C H -0.6898(9) 0.4552(21) 0.3779(8) 0.045 Uiso 1 calc R .
C7 C -0.3963(4) 0.3349(4) 0.3309(4) 0.017(2) Uani 1 d . .
C8 C -0.4310(5) 0.2493(4) 0.3542(4) 0.018(2) Uani 1 d . .
C9 C -0.4007(4) 0.1644(4) 0.3298(4) 0.023(2) Uani 1 d . .
H9 H -0.4217(4) 0.1068(4) 0.3460(4) 0.028 Uiso 1 calc R .
C10 C -0.3410(4) 0.1625(4) 0.2831(4) 0.018(2) Uani 1 d . .
C11 C -0.3104(5) 0.2474(4) 0.2610(5) 0.024(3) Uani 1 d . .
H11 H -0.2699(5) 0.2463(4) 0.2284(5) 0.029 Uiso 1 calc R .
C12 C -0.3353(4) 0.3334(4) 0.2838(4) 0.015(2) Uani 1 d . .
C13 C -0.4999(5) 0.2486(4) 0.4033(4) 0.023(2) Uani 1 d . .
H13A H -0.5568(5) 0.2466(21) 0.3839(4) 0.035 Uiso 1 calc R .
H13B H -0.4950(13) 0.3056(11) 0.4283(9) 0.035 Uiso 1 calc R .
H13C H -0.4925(13) 0.1932(12) 0.4294(9) 0.035 Uiso 1 calc R .
C14 C -0.3118(4) 0.0715(5) 0.2547(4) 0.029(2) Uani 1 d . .
H14A H -0.3499(16) 0.0554(15) 0.2204(12) 0.044 Uiso 1 calc R .
H14B H -0.3138(24) 0.0214(7) 0.2855(6) 0.044 Uiso 1 calc R .
H14C H -0.2527(10) 0.0785(10) 0.2396(17) 0.044 Uiso 1 calc R .
C15 C -0.2980(4) 0.4230(4) 0.2580(4) 0.026(2) Uani 1 d . .
H15A H -0.2824(23) 0.4132(9) 0.2149(6) 0.039 Uiso 1 calc R .
H15B H -0.2466(15) 0.4405(15) 0.2814(11) 0.039 Uiso 1 calc R .
H15C H -0.3409(10) 0.4733(8) 0.2609(17) 0.039 Uiso 1 calc R .
C16 C -0.2385(3) 0.5904(4) 0.3658(3) 0.0141(14) Uani 1 d . .
C17 C -0.1792(3) 0.5229(4) 0.3876(3) 0.0203(13) Uani 1 d . .
C18 C -0.0930(3) 0.5361(4) 0.3737(3) 0.020(2) Uani 1 d . .
H18 H -0.0522(3) 0.4925(4) 0.3892(3) 0.024 Uiso 1 calc R .
C19 C -0.0635(3) 0.6111(4) 0.3378(3) 0.0196(14) Uani 1 d . .
C20 C -0.1244(3) 0.6759(4) 0.3178(3) 0.0158(14) Uani 1 d . .
H20 H -0.1058(3) 0.7281(4) 0.2940(3) 0.019 Uiso 1 calc R .
C21 C -0.2115(3) 0.6673(4) 0.3313(3) 0.0179(14) Uani 1 d . .
C22 C -0.2085(4) 0.4384(4) 0.4235(3) 0.031(2) Uani 1 d . .
H22A H -0.2346(23) 0.3926(12) 0.3955(4) 0.047 Uiso 1 calc R .
H22B H -0.2509(19) 0.4578(6) 0.4542(12) 0.047 Uiso 1 calc R .
H22C H -0.1589(6) 0.4097(17) 0.4440(15) 0.047 Uiso 1 calc R .
C23 C 0.0292(4) 0.6207(4) 0.3204(3) 0.025(2) Uani 1 d . .
H23A H 0.0380(6) 0.5952(25) 0.2791(8) 0.038 Uiso 1 calc R .
H23B H 0.0649(4) 0.5859(23) 0.3497(10) 0.038 Uiso 1 calc R .
H23C H 0.0455(7) 0.6872(5) 0.3209(18) 0.038 Uiso 1 calc R .
C24 C -0.2757(5) 0.7392(4) 0.3095(4) 0.022(2) Uani 1 d . .
H24A H -0.3035(17) 0.7686(18) 0.3450(4) 0.033 Uiso 1 calc R .
H24B H -0.3194(14) 0.7084(6) 0.2841(14) 0.033 Uiso 1 calc R .
H24C H -0.2460(6) 0.7873(15) 0.2853(14) 0.033 Uiso 1 calc R .
Mo' Mo -0.17885(3) 1.54454(3) 0.07682(2) 0.01492(13) Uani 1 d . .
Cl1' Cl -0.23079(9) 1.61683(9) 0.16869(8) 0.0197(4) Uani 1 d . .
Cl2' Cl -0.17161(9) 1.50503(10) -0.03151(8) 0.0237(4) Uani 1 d . .
N2' N -0.0726(2) 1.5823(3) 0.0827(3) 0.0184(12) Uani 1 d . .
N1' N -0.1776(3) 1.4289(3) 0.1043(2) 0.0159(12) Uani 1 d . .
C1' C -0.1709(6) 1.7475(4) 0.0027(5) 0.033(3) Uani 1 d . .
H1'1 H -0.1130(9) 1.7432(22) 0.0204(13) 0.049 Uiso 1 calc R .
H1'2 H -0.1918(16) 1.8123(5) 0.0059(17) 0.049 Uiso 1 calc R .
H1'3 H -0.1689(21) 1.7290(18) -0.0406(7) 0.049 Uiso 1 calc R .
O2' O -0.2272(2) 1.6869(3) 0.0349(2) 0.0210(10) Uani 1 d . .
C3' C -0.3112(4) 1.6842(4) 0.0060(3) 0.027(2) Uani 1 d . .
H3'1 H -0.3071(4) 1.6544(4) -0.0349(3) 0.032 Uiso 1 calc R .
H3'2 H -0.3340(4) 1.7487(4) 0.0009(3) 0.032 Uiso 1 calc R .
C4' C -0.3694(3) 1.6278(4) 0.0469(3) 0.026(2) Uani 1 d . .
H4'1 H -0.3784(3) 1.6611(4) 0.0862(3) 0.031 Uiso 1 calc R .
H4'2 H -0.4261(3) 1.6187(4) 0.0270(3) 0.031 Uiso 1 calc R .
O5' O -0.3283(2) 1.5375(2) 0.0576(2) 0.0191(11) Uani 1 d . .
C6' C -0.3813(4) 1.4830(4) 0.0987(3) 0.027(2) Uani 1 d . .
H6'1 H -0.3551(12) 1.4212(10) 0.1051(13) 0.041 Uiso 1 calc R .
H6'2 H -0.4388(8) 1.4752(21) 0.0808(8) 0.041 Uiso 1 calc R .
H6'3 H -0.3861(18) 1.5157(12) 0.1381(6) 0.041 Uiso 1 calc R .
C7' C -0.1485(4) 1.3441(4) 0.1282(3) 0.013(2) Uani 1 d . .
C8' C -0.1792(5) 1.2603(4) 0.1030(4) 0.019(2) Uani 1 d . .
C9' C -0.1461(4) 1.1756(4) 0.1234(4) 0.018(2) Uani 1 d . .
H9' H -0.1643(4) 1.1189(4) 0.1043(4) 0.021 Uiso 1 calc R .
C10' C -0.0858(4) 1.1714(4) 0.1720(4) 0.023(2) Uani 1 d . .
C11' C -0.0599(5) 1.2563(4) 0.1989(5) 0.021(2) Uani 1 d . .
H11' H -0.0210(5) 1.2548(4) 0.2325(5) 0.025 Uiso 1 calc R .
C12' C -0.0895(4) 1.3426(4) 0.1779(4) 0.021(2) Uani 1 d . .
C13' C -0.2462(5) 1.2608(4) 0.0514(4) 0.025(2) Uani 1 d . .
H13D H -0.2348(13) 1.3137(14) 0.0238(9) 0.037 Uiso 1 calc R .
H13E H -0.3039(5) 1.2673(22) 0.0690(5) 0.037 Uiso 1 calc R .
H13F H -0.2426(15) 1.2017(10) 0.0284(10) 0.037 Uiso 1 calc R .
C14' C -0.0517(4) 1.0792(4) 0.1951(4) 0.030(2) Uani 1 d . .
H14D H -0.0415(24) 1.0369(11) 0.1604(4) 0.044 Uiso 1 calc R .
H14E H -0.0938(12) 1.0507(14) 0.2229(15) 0.044 Uiso 1 calc R .
H14F H 0.0025(14) 1.0897(5) 0.2171(16) 0.044 Uiso 1 calc R .
C15' C -0.0589(4) 1.4331(4) 0.2074(4) 0.024(2) Uani 1 d . .
H15D H -0.1071(7) 1.4772(11) 0.2104(17) 0.035 Uiso 1 calc R .
H15E H -0.0131(17) 1.4609(14) 0.1823(9) 0.035 Uiso 1 calc R .
H15F H -0.0366(23) 1.4196(6) 0.2485(7) 0.035 Uiso 1 calc R .
C16' C 0.0152(3) 1.5885(4) 0.0964(3) 0.0171(14) Uani 1 d . .
C17' C 0.0733(3) 1.5191(3) 0.0747(3) 0.0199(14) Uani 1 d . .
C18' C 0.1603(4) 1.5302(4) 0.0888(3) 0.023(2) Uani 1 d . .
H18' H 0.2005(4) 1.4862(4) 0.0730(3) 0.028 Uiso 1 calc R .
C19' C 0.1902(4) 1.6036(4) 0.1253(3) 0.0182(13) Uani 1 d . .
C20' C 0.1317(4) 1.6689(4) 0.1468(3) 0.0211(15) Uani 1 d . .
H20' H 0.1518(4) 1.7187(4) 0.1720(3) 0.025 Uiso 1 calc R .
C21' C 0.0442(3) 1.6643(4) 0.1327(3) 0.0173(14) Uani 1 d . .
C22' C 0.0418(4) 1.4357(4) 0.0387(3) 0.026(2) Uani 1 d . .
H22D H 0.0139(21) 1.3910(12) 0.0665(4) 0.039 Uiso 1 calc R .
H22E H 0.0908(5) 1.4051(16) 0.0185(14) 0.039 Uiso 1 calc R .
H22F H 0.0004(18) 1.4567(5) 0.0077(11) 0.039 Uiso 1 calc R .
C23' C 0.2848(4) 1.6114(4) 0.1419(4) 0.033(2) Uani 1 d . .
H23D H 0.3199(4) 1.5873(27) 0.1080(8) 0.049 Uiso 1 calc R .
H23E H 0.2963(6) 1.5744(24) 0.1789(11) 0.049 Uiso 1 calc R .
H23F H 0.2994(7) 1.6774(6) 0.1495(19) 0.049 Uiso 1 calc R .
C24' C -0.0179(5) 1.7387(4) 0.1560(5) 0.030(2) Uani 1 d . .
H24D H -0.0696(13) 1.7082(4) 0.1724(18) 0.044 Uiso 1 calc R .
H24E H -0.0341(20) 1.7805(17) 0.1222(6) 0.044 Uiso 1 calc R .
H24F H 0.0099(11) 1.7754(19) 0.1885(13) 0.044 Uiso 1 calc R .

loop_
_atom_type_symbol
_atom_type_description
_atom_type_scat_dispersion_real
_atom_type_scat_dispersion_imag
_atom_type_scat_source
C C 0.0033 0.0016 'International Tables Vol C Tables 4.2.6.8 and 6.1.1.4'
H H 0.0000 0.0000 'International Tables Vol C Tables 4.2.6.8 and 6.1.1.4'
N N 0.0061 0.0033 'International Tables Vol C Tables 4.2.6.8 and 6.1.1.4'
O O 0.0106 0.0060 'International Tables Vol C Tables 4.2.6.8 and 6.1.1.4'
Cl Cl 0.1484 0.1585 'International Tables Vol C Tables 4.2.6.8 and 6.1.1.4'
Mo Mo -1.6832 0.6857 'International Tables Vol C Tables 4.2.6.8 and 6.1.1.4'

loop_
_geom_angle_atom_site_label_1
_geom_angle_atom_site_label_2
_geom_angle_atom_site_label_3
_geom_angle
_geom_angle_site_symmetry_1
_geom_angle_site_symmetry_3
_geom_angle_publ_flag
N2 Mo N1 105.2(2) . . ?
N2 Mo O2 92.8(2) . . ?
N1 Mo O2 162.0(2) . . ?
N2 Mo O5 162.4(2) . . ?
N1 Mo O5 92.3(2) . . ?
O2 Mo O5 69.66(12) . . ?
N2 Mo Cl2 96.4(2) . . ?
N1 Mo Cl2 96.2(2) . . ?
O2 Mo Cl2 81.02(11) . . ?
O5 Mo Cl2 80.10(11) . . ?
N2 Mo Cl1 96.8(2) . . ?
N1 Mo Cl1 96.9(2) . . ?
O2 Mo Cl1 81.17(11) . . ?
O5 Mo Cl1 82.17(11) . . ?
Cl2 Mo Cl1 158.31(5) . . ?
C16 N2 Mo 164.7(4) . . ?
C7 N1 Mo 163.3(4) . . ?
C3 O2 C1 110.6(6) . . ?
C3 O2 Mo 115.3(3) . . ?
C1 O2 Mo 120.7(4) . . ?
O2 C3 C4 108.3(5) . . ?
O5 C4 C3 108.7(4) . . ?
C4 O5 C6 109.5(4) . . ?
C4 O5 Mo 114.2(3) . . ?
C6 O5 Mo 118.4(3) . . ?
C12 C7 N1 121.5(5) . . ?
C12 C7 C8 120.4(6) . . ?
N1 C7 C8 118.1(6) . . ?
C9 C8 C7 118.2(8) . . ?
C9 C8 C13 120.1(6) . . ?
C7 C8 C13 121.7(6) . . ?
C10 C9 C8 121.6(6) . . ?
C9 C10 C11 118.0(7) . . ?
C9 C10 C14 121.6(6) . . ?
C11 C10 C14 120.3(7) . . ?
C12 C11 C10 123.6(9) . . ?
C11 C12 C7 118.0(6) . . ?
C11 C12 C15 120.6(7) . . ?
C7 C12 C15 121.5(6) . . ?
C21 C16 N2 119.5(5) . . ?
C21 C16 C17 121.3(5) . . ?
N2 C16 C17 119.1(5) . . ?
C18 C17 C16 117.7(5) . . ?
C18 C17 C22 120.9(5) . . ?
C16 C17 C22 121.4(5) . . ?
C17 C18 C19 122.8(5) . . ?
C20 C19 C18 117.3(5) . . ?
C20 C19 C23 121.0(5) . . ?
C18 C19 C23 121.8(5) . . ?
C21 C20 C19 122.5(6) . . ?
C20 C21 C16 118.4(5) . . ?
C20 C21 C24 121.2(6) . . ?
C16 C21 C24 120.4(5) . . ?
N2' Mo' N1' 104.7(2) . . ?
N2' Mo' O2' 93.8(2) . . ?
N1' Mo' O2' 161.5(2) . . ?
N2' Mo' O5' 163.4(2) . . ?
N1' Mo' O5' 91.9(2) . . ?
O2' Mo' O5' 69.65(12) . . ?
N2' Mo' Cl1' 97.2(2) . . ?
N1' Mo' Cl1' 97.0(2) . . ?
O2' Mo' Cl1' 81.23(11) . . ?
O5' Mo' Cl1' 80.53(11) . . ?
N2' Mo' Cl2' 95.7(2) . . ?
N1' Mo' Cl2' 96.6(2) . . ?
O2' Mo' Cl2' 80.53(11) . . ?
O5' Mo' Cl2' 82.14(11) . . ?
Cl1' Mo' Cl2' 158.27(5) . . ?
C16' N2' Mo' 163.7(4) . . ?
C7' N1' Mo' 161.4(4) . . ?
C1' O2' C3' 110.9(5) . . ?
C1' O2' Mo' 121.5(4) . . ?
C3' O2' Mo' 115.8(3) . . ?
O2' C3' C4' 107.3(5) . . ?
O5' C4' C3' 107.7(4) . . ?
C6' O5' C4' 108.9(4) . . ?
C6' O5' Mo' 118.2(3) . . ?
C4' O5' Mo' 115.0(3) . . ?
N1' C7' C8' 118.8(6) . . ?
N1' C7' C12' 120.6(5) . . ?
C8' C7' C12' 120.6(6) . . ?
C9' C8' C7' 119.3(8) . . ?
C9' C8' C13' 119.5(6) . . ?
C7' C8' C13' 121.1(6) . . ?
C8' C9' C10' 121.5(6) . . ?
C11' C10' C9' 117.9(6) . . ?
C11' C10' C14' 120.7(8) . . ?
C9' C10' C14' 121.4(6) . . ?
C12' C11' C10' 121.8(9) . . ?
C11' C12' C7' 118.7(6) . . ?
C11' C12' C15' 120.4(7) . . ?
C7' C12' C15' 120.9(6) . . ?
N2' C16' C21' 118.6(5) . . ?
N2' C16' C17' 120.3(5) . . ?
C21' C16' C17' 121.1(5) . . ?
C18' C17' C16' 117.6(5) . . ?
C18' C17' C22' 121.3(5) . . ?
C16' C17' C22' 121.1(5) . . ?
C19' C18' C17' 122.3(5) . . ?
C20' C19' C18' 118.7(5) . . ?
C20' C19' C23' 120.4(5) . . ?
C18' C19' C23' 120.9(5) . . ?
C19' C20' C21' 122.3(6) . . ?
C20' C21' C16' 118.1(5) . . ?
C20' C21' C24' 120.8(6) . . ?
C16' C21' C24' 121.2(5) . . ?

loop_
_geom_bond_atom_site_label_1
_geom_bond_atom_site_label_2
_geom_bond_distance
_geom_bond_site_symmetry_2
_geom_bond_publ_flag
Mo N2 1.744(4) . ?
Mo N1 1.747(5) . ?
Mo O2 2.351(4) . ?
Mo O5 2.385(4) . ?
Mo Cl2 2.404(2) . ?
Mo Cl1 2.420(2) . ?
N2 C16 1.405(6) . ?
N1 C7 1.402(8) . ?
C1 O2 1.460(10) . ?
O2 C3 1.438(7) . ?
C3 C4 1.493(8) . ?
C4 O5 1.435(6) . ?
O5 C6 1.438(7) . ?
C7 C12 1.398(10) . ?
C7 C8 1.426(9) . ?
C8 C9 1.401(9) . ?
C8 C13 1.513(12) . ?
C9 C10 1.379(11) . ?
C10 C11 1.385(9) . ?
C10 C14 1.505(9) . ?
C11 C12 1.376(9) . ?
C12 C15 1.508(9) . ?
C16 C21 1.393(8) . ?
C16 C17 1.413(7) . ?
C17 C18 1.384(8) . ?
C17 C22 1.506(8) . ?
C18 C19 1.401(8) . ?
C19 C20 1.392(8) . ?
C19 C23 1.496(8) . ?
C20 C21 1.389(7) . ?
C21 C24 1.505(8) . ?
Mo' N2' 1.740(4) . ?
Mo' N1' 1.751(4) . ?
Mo' O2' 2.346(4) . ?
Mo' O5' 2.360(4) . ?
Mo' Cl1' 2.392(2) . ?
Mo' Cl2' 2.431(2) . ?
N2' C16' 1.398(7) . ?
N1' C7' 1.391(7) . ?
C1' O2' 1.415(9) . ?
O2' C3' 1.448(7) . ?
C3' C4' 1.501(8) . ?
C4' O5' 1.453(6) . ?
O5' C6' 1.443(7) . ?
C7' C8' 1.397(9) . ?
C7' C12' 1.418(10) . ?
C8' C9' 1.383(9) . ?
C8' C13' 1.532(12) . ?
C9' C10' 1.416(11) . ?
C10' C11' 1.402(10) . ?
C10' C14' 1.503(9) . ?
C11' C12' 1.389(9) . ?
C12' C15' 1.516(9) . ?
C16' C21' 1.411(8) . ?
C16' C17' 1.419(7) . ?
C17' C18' 1.394(8) . ?
C17' C22' 1.504(8) . ?
C18' C19' 1.393(8) . ?
C19' C20' 1.381(8) . ?
C19' C23' 1.518(8) . ?
C20' C21' 1.395(8) . ?
C21' C24' 1.520(9) . ?

loop_
_geom_torsion_atom_site_label_1
_geom_torsion_atom_site_label_2
_geom_torsion_atom_site_label_3
_geom_torsion_atom_site_label_4
_geom_torsion
_geom_torsion_site_symmetry_1
_geom_torsion_site_symmetry_2
_geom_torsion_site_symmetry_3
_geom_torsion_site_symmetry_4
_geom_torsion_publ_flag
C1 O2 C3 C4 176.2(6) . . . . ?
O2 C3 C4 O5 54.2(6) . . . . ?
C3 C4 O5 C6 -176.9(5) . . . . ?
C1' O2' C3' C4' -173.5(6) . . . . ?
O2' C3' C4' O5' -54.2(6) . . . . ?
C3' C4' O5' C6' 177.9(5) . . . . ?
